data_7705006
loop_
_publ_author_name
'Gallego, Ana M.'
'Pe\~nas-Defrutos, Marconi N'
'Marcos-Ayuso, Guillermo'
'Martin-Alvarez, Jose M'
'Mart\'inez-Ilarduya, Jes\'us M'
'Espinet, Pablo'

_publ_section_title
;
 Experimental study of speciation and mechanistic implications when using
 chelating ligands in aryl-alkynyl Stille coupling.
;
_journal_issue 32
_journal_name_full 'Dalton transactions (Cambridge, England : 2003)'
_journal_page_first 11336
_journal_page_last 11345
_journal_paper_doi 10.1039/d0dt02335c
_journal_volume 49
_journal_year 2020
_chemical_formula_moiety 'C40 H29 Cl2 F3 P2 Pd, 0.75(C4 H8 O)'
_chemical_formula_sum 'C43 H35 Cl2 F3 O0.75 P2 Pd'
_chemical_formula_weight 859.95
_space_group_crystal_system monoclinic
_space_group_IT_number 14
_space_group_name_Hall '-P 2ybc'
_space_group_name_H-M_alt 'P 1 21/c 1'
_atom_sites_solution_hydrogens geom
_atom_sites_solution_primary dual
_audit_creation_date 2020-04-29
_audit_creation_method
;
Olex2 1.2
(compiled 2018.05.29 svn.r3508 for OlexSys, GUI svn.r5506)
;
_audit_update_record
;
2020-04-28 deposited with the CCDC.	2020-08-03 downloaded from the CCDC.
;
_cell_angle_alpha 90
_cell_angle_beta 97.664(2)
_cell_angle_gamma 90
_cell_formula_units_Z 8
_cell_length_a 43.4249(10)
_cell_length_b 9.8871(2)
_cell_length_c 18.8438(5)
_cell_measurement_reflns_used 9993
_cell_measurement_temperature 210.1(3)
_cell_measurement_theta_max 27.9730
_cell_measurement_theta_min 3.3428
_cell_volume 8018.2(3)
_computing_cell_refinement 'CrysAlisPro 1.171.39.45g (Rigaku OD, 2018)'
_computing_data_collection 'CrysAlisPro 1.171.39.45g (Rigaku OD, 2018)'
_computing_data_reduction 'CrysAlisPro 1.171.39.45g (Rigaku OD, 2018)'
_computing_molecular_graphics 'Olex2 (Dolomanov et al., 2009)'
_computing_publication_material 'Olex2 (Dolomanov et al., 2009)'
_computing_structure_refinement 'ShelXL (Sheldrick, 2015)'
_computing_structure_solution 'ShelXT (Sheldrick, 2015)'
_diffrn_ambient_environment N~2~
_diffrn_ambient_temperature 210.1(3)
_diffrn_detector 'CCD plate'
_diffrn_detector_area_resol_mean 10.4757
_diffrn_detector_type Atlas
_diffrn_measured_fraction_theta_full 0.991
_diffrn_measured_fraction_theta_max 0.829
_diffrn_measurement_details
;
List of Runs (angles in degrees, time in seconds):

  # Type    Start    End  Width  t~exp~   \w     \q     \k     \f   Frames
#--------------------------------------------------------------------------
  1  \w     -9.00  87.00   0.75   48.14    --   12.36  19.00 -30.00  128
  2  \w    -12.00  55.50   0.75   48.14    --   12.36  19.00-120.00   90
;
_diffrn_measurement_device 'four-circle diffractometer'
_diffrn_measurement_device_type 'SuperNova, Dual, Cu at home/near, Atlas'
_diffrn_measurement_method '\w scans'
_diffrn_orient_matrix_type 'CrysAlisPro convention (1999,Acta A55,543-557)'
_diffrn_orient_matrix_UB_11 -0.0131143000
_diffrn_orient_matrix_UB_12 -0.0213866000
_diffrn_orient_matrix_UB_13 -0.0238617000
_diffrn_orient_matrix_UB_21 0.0085173000
_diffrn_orient_matrix_UB_22 -0.0565468000
_diffrn_orient_matrix_UB_23 -0.0099824000
_diffrn_orient_matrix_UB_31 -0.0052007000
_diffrn_orient_matrix_UB_32 -0.0386463000
_diffrn_orient_matrix_UB_33 0.0278052000
_diffrn_radiation_monochromator mirror
_diffrn_radiation_probe x-ray
_diffrn_radiation_type MoK\a
_diffrn_radiation_wavelength 0.71073
_diffrn_reflns_av_R_equivalents 0.0391
_diffrn_reflns_av_unetI/netI 0.0817
_diffrn_reflns_Laue_measured_fraction_full 0.991
_diffrn_reflns_Laue_measured_fraction_max 0.829
_diffrn_reflns_limit_h_max 57
_diffrn_reflns_limit_h_min -60
_diffrn_reflns_limit_k_max 11
_diffrn_reflns_limit_k_min -13
_diffrn_reflns_limit_l_max 19
_diffrn_reflns_limit_l_min -25
_diffrn_reflns_number 34635
_diffrn_reflns_point_group_measured_fraction_full 0.991
_diffrn_reflns_point_group_measured_fraction_max 0.829
_diffrn_reflns_theta_full 25.242
_diffrn_reflns_theta_max 29.600
_diffrn_reflns_theta_min 3.343
_diffrn_source 'micro-focus sealed X-ray tube'
_diffrn_source_type 'SuperNova (Mo) X-ray Source'
_exptl_absorpt_coefficient_mu 0.721
_exptl_absorpt_correction_T_max 1.000
_exptl_absorpt_correction_T_min 0.583
_exptl_absorpt_correction_type gaussian
_exptl_absorpt_process_details
;
CrysAlisPro 1.171.39.45g (Rigaku Oxford Diffraction, 2018)
Numerical absorption correction based on gaussian integration over
			a multifaceted crystal model
Empirical absorption correction using spherical harmonics,
 implemented in SCALE3 ABSPACK scaling algorithm.
;
_exptl_crystal_colour yellow
_exptl_crystal_colour_primary yellow
_exptl_crystal_density_diffrn 1.425
_exptl_crystal_description plate
_exptl_crystal_F_000 3488
_exptl_crystal_size_max 0.362
_exptl_crystal_size_mid 0.152
_exptl_crystal_size_min 0.093
_refine_diff_density_max 0.908
_refine_diff_density_min -0.482
_refine_diff_density_rms 0.100
_refine_ls_extinction_method none
_refine_ls_goodness_of_fit_ref 1.096
_refine_ls_hydrogen_treatment constr
_refine_ls_matrix_type full
_refine_ls_number_parameters 955
_refine_ls_number_reflns 18695
_refine_ls_number_restraints 1
_refine_ls_restrained_S_all 1.097
_refine_ls_R_factor_all 0.1258
_refine_ls_R_factor_gt 0.0754
_refine_ls_shift/su_max 0.002
_refine_ls_shift/su_mean 0.000
_refine_ls_structure_factor_coef Fsqd
_refine_ls_weighting_details 'w=1/[\s^2^(Fo^2^)+(0.0402P)^2^+22.2069P] where P=(Fo^2^+2Fc^2^)/3'
_refine_ls_weighting_scheme calc
_refine_ls_wR_factor_gt 0.1449
_refine_ls_wR_factor_ref 0.1687
_reflns_Friedel_coverage 0.000
_reflns_number_gt 12003
_reflns_number_total 18695
_reflns_threshold_expression 'I > 2\s(I)'
_cod_data_source_file d0dt02335c2.cif
_cod_data_source_block 11a
_cod_depositor_comments 'Adding full bibliography for 7705001--7705006.cif.'
_cod_database_code 7705006
_shelx_shelxl_version_number 2014/7
_chemical_oxdiff_formula 'C63 H70 Cl2 F3 P2 Pd'
_chemical_oxdiff_usercomment yellow
_shelx_space_group_comment
;
The symmetry employed for this shelxl refinement is uniquely defined
by the following loop, which should always be used as a source of
symmetry information in preference to the above space-group names.
They are only intended as comments.
;
_reflns_odcompleteness_completeness 98.87
_reflns_odcompleteness_iscentric 1
_reflns_odcompleteness_theta 26.32
_olex2_refinement_description
;
1. Fixed Uiso
 At 1.2 times of:
  All C(H) groups, All C(H,H) groups
2. Restrained distances
 C72-C75
 2.3 with sigma of 0.02
3. Others
 Fixed Sof: O71(0.5) C72(0.5) H72A(0.5) H72B(0.5) C73(0.5) H73A(0.5) H73B(0.5)
 C74(0.5) H74A(0.5) H74B(0.5) C75(0.5) H75A(0.5) H75B(0.5)
4.a Secondary CH2 refined with riding coordinates:
 C37A(H37A,H37B), C38A(H38A,H38B), C38B(H38C,H38D), C39B(H39A,H39B), C62(H62A,
 H62B), C63(H63A,H63B), C64(H64A,H64B), C65(H65A,H65B), C72(H72A,H72B),
 C73(H73A,H73B), C74(H74A,H74B), C75(H75A,H75B)
4.b Aromatic/amide H refined with riding coordinates:
 C4A(H4A), C5A(H5A), C6A(H6A), C7A(H7A), C8A(H8A), C22A(H22A), C23A(H23A),
 C24A(H24A), C25A(H25A), C26A(H26A), C32A(H32A), C33A(H33A), C34A(H34A),
 C35A(H35A), C36A(H36A), C42A(H42A), C43A(H43A), C44A(H44A), C45A(H45A),
 C46A(H46A), C52A(H52A), C53A(H53A), C54A(H54A), C55A(H55A), C56A(H56A),
 C4B(H4B), C5B(H5B), C6B(H6B), C7B(H7B), C8B(H8B), C22B(H22B), C23B(H23B),
 C24B(H24B), C25B(H25B), C26B(H26B), C32B(H32B), C33B(H33B), C34B(H34B),
 C35B(H35B), C36B(H36B), C42B(H42B), C43B(H43B), C44B(H44B), C45B(H45B),
 C46B(H46B), C52B(H52B), C53B(H53B), C54B(H54B), C55B(H55B), C56B(H56B)
;
_olex2_submission_special_instructions 'No special instructions were received'
_oxdiff_exptl_absorpt_empirical_details
;
Empirical correction (ABSPACK) includes:
- Absorption correction using spherical harmonics
- Frame scaling
;
_oxdiff_exptl_absorpt_empirical_full_max 1.207
_oxdiff_exptl_absorpt_empirical_full_min 0.901

loop_
_space_group_symop_operation_xyz
'x, y, z'
'-x, y+1/2, -z+1/2'
'-x, -y, -z'
'x, -y-1/2, z-1/2'

loop_
_atom_site_label
_atom_site_type_symbol
_atom_site_fract_x
_atom_site_fract_y
_atom_site_fract_z
_atom_site_U_iso_or_equiv
_atom_site_adp_type
_atom_site_occupancy
_atom_site_site_symmetry_order
_atom_site_calc_flag
_atom_site_refinement_flags_posn
_atom_site_refinement_flags_adp
_atom_site_refinement_flags_occupancy
_atom_site_disorder_assembly
_atom_site_disorder_group
C1A C 0.15925(13) 0.5906(6) 0.2563(3) 0.0362(13) Uani 1 1 d . . . . .
P1A P 0.07297(3) 0.48052(15) 0.12962(7) 0.0304(3) Uani 1 1 d . . . . .
Pd1A Pd 0.11800(2) 0.54156(4) 0.19950(2) 0.03019(12) Uani 1 1 d . . . . .
C2A C 0.18417(13) 0.6140(6) 0.2885(3) 0.0417(15) Uani 1 1 d . . . . .
Cl3A Cl 0.04862(5) 0.8689(2) 0.36580(11) 0.0780(6) Uani 1 1 d . . . . .
P2A P 0.14009(3) 0.53617(16) 0.09633(8) 0.0344(3) Uani 1 1 d . . . . .
C3A C 0.21441(14) 0.6392(7) 0.3286(3) 0.0464(16) Uani 1 1 d . . . . .
C4A C 0.21888(16) 0.7484(8) 0.3766(4) 0.061(2) Uani 1 1 d . . . . .
H4A H 0.2024 0.8054 0.3825 0.073 Uiso 1 1 calc R . . . .
C5A C 0.24795(19) 0.7711(10) 0.4151(4) 0.081(3) Uani 1 1 d . . . . .
H5A H 0.2507 0.8419 0.4478 0.098 Uiso 1 1 calc R . . . .
C6A C 0.27229(19) 0.6908(11) 0.4052(5) 0.081(3) Uani 1 1 d . . . . .
H6A H 0.2917 0.7054 0.4315 0.097 Uiso 1 1 calc R . . . .
C7A C 0.26820(18) 0.5896(10) 0.3572(5) 0.082(3) Uani 1 1 d . . . . .
H7A H 0.2852 0.5370 0.3494 0.099 Uiso 1 1 calc R . . . .
C8A C 0.23953(16) 0.5617(8) 0.3192(4) 0.065(2) Uani 1 1 d . . . . .
H8A H 0.2373 0.4898 0.2871 0.078 Uiso 1 1 calc R . . . .
C11A C 0.09676(11) 0.5645(5) 0.2913(3) 0.0269(11) Uani 1 1 d . . . . .
C12A C 0.08269(13) 0.6873(6) 0.3014(3) 0.0360(13) Uani 1 1 d . . . . .
F12A F 0.08322(9) 0.7863(3) 0.25165(18) 0.0543(10) Uani 1 1 d . . . . .
C13A C 0.06713(14) 0.7154(6) 0.3584(3) 0.0428(15) Uani 1 1 d . . . . .
C14A C 0.06594(13) 0.6155(7) 0.4089(3) 0.0432(15) Uani 1 1 d . . . . .
F14A F 0.05089(9) 0.6407(5) 0.46638(19) 0.0700(12) Uani 1 1 d . . . . .
C15A C 0.07949(13) 0.4918(6) 0.4020(3) 0.0365(13) Uani 1 1 d . . . . .
Cl5A Cl 0.07832(4) 0.3701(2) 0.46677(9) 0.0594(5) Uani 1 1 d . . . . .
C16A C 0.09461(12) 0.4716(5) 0.3430(3) 0.0309(12) Uani 1 1 d . . . . .
F16A F 0.10762(8) 0.3487(3) 0.33699(19) 0.0494(9) Uani 1 1 d . . . . .
C21A C 0.06302(13) 0.3024(6) 0.1363(3) 0.0343(13) Uani 1 1 d . . . . .
C22A C 0.03515(13) 0.2504(6) 0.1031(3) 0.0375(13) Uani 1 1 d . . . . .
H22A H 0.0205 0.3081 0.0785 0.045 Uiso 1 1 calc R . . . .
C23A C 0.02889(16) 0.1143(7) 0.1062(3) 0.0475(16) Uani 1 1 d . . . . .
H23A H 0.0100 0.0806 0.0840 0.057 Uiso 1 1 calc R . . . .
C24A C 0.05034(16) 0.0280(7) 0.1419(4) 0.0506(17) Uani 1 1 d . . . . .
H24A H 0.0462 -0.0642 0.1428 0.061 Uiso 1 1 calc R . . . .
C25A C 0.07804(17) 0.0775(7) 0.1764(4) 0.0551(18) Uani 1 1 d . . . . .
H25A H 0.0924 0.0195 0.2015 0.066 Uiso 1 1 calc R . . . .
C26A C 0.08414(14) 0.2148(6) 0.1732(3) 0.0436(15) Uani 1 1 d . . . . .
H26A H 0.1028 0.2486 0.1963 0.052 Uiso 1 1 calc R . . . .
C31A C 0.03682(12) 0.5693(5) 0.1378(3) 0.0306(12) Uani 1 1 d . . . . .
C32A C 0.02301(14) 0.6568(6) 0.0858(3) 0.0433(15) Uani 1 1 d . . . . .
H32A H 0.0316 0.6681 0.0436 0.052 Uiso 1 1 calc R . . . .
C33A C -0.00366(15) 0.7282(7) 0.0963(4) 0.0538(18) Uani 1 1 d . . . . .
H33A H -0.0128 0.7867 0.0610 0.065 Uiso 1 1 calc R . . . .
C34A C -0.01630(15) 0.7124(7) 0.1578(4) 0.0522(17) Uani 1 1 d . . . . .
H34A H -0.0341 0.7604 0.1647 0.063 Uiso 1 1 calc R . . . .
C35A C -0.00298(15) 0.6259(7) 0.2097(4) 0.0523(17) Uani 1 1 d . . . . .
H35A H -0.0117 0.6153 0.2518 0.063 Uiso 1 1 calc R . . . .
C36A C 0.02345(13) 0.5542(6) 0.1997(3) 0.0396(14) Uani 1 1 d . . . . .
H36A H 0.0323 0.4952 0.2351 0.047 Uiso 1 1 calc R . . . .
C37A C 0.07950(13) 0.4997(6) 0.0356(3) 0.0394(14) Uani 1 1 d . . . . .
H37A H 0.0643 0.4472 0.0047 0.047 Uiso 1 1 calc R . . . .
H37B H 0.0774 0.5939 0.0214 0.047 Uiso 1 1 calc R . . . .
C38A C 0.11250(13) 0.4492(6) 0.0291(3) 0.0403(14) Uani 1 1 d . . . . .
H38A H 0.1176 0.4680 -0.0185 0.048 Uiso 1 1 calc R . . . .
H38B H 0.1137 0.3523 0.0369 0.048 Uiso 1 1 calc R . . . .
C41A C 0.17678(13) 0.4501(6) 0.0950(3) 0.0387(14) Uani 1 1 d . . . . .
C42A C 0.17847(19) 0.3178(8) 0.1138(6) 0.091(3) Uani 1 1 d . . . . .
H42A H 0.1611 0.2751 0.1273 0.110 Uiso 1 1 calc R . . . .
C43A C 0.2061(2) 0.2441(9) 0.1134(6) 0.101(3) Uani 1 1 d . . . . .
H43A H 0.2068 0.1526 0.1249 0.121 Uiso 1 1 calc R . . . .
C44A C 0.23132(17) 0.3065(9) 0.0963(5) 0.076(2) Uani 1 1 d . . . . .
H44A H 0.2498 0.2584 0.0970 0.092 Uiso 1 1 calc R . . . .
C45A C 0.23042(17) 0.4403(9) 0.0777(5) 0.085(3) Uani 1 1 d . . . . .
H45A H 0.2480 0.4827 0.0651 0.102 Uiso 1 1 calc R . . . .
C46A C 0.20292(15) 0.5124(8) 0.0781(5) 0.068(2) Uani 1 1 d . . . . .
H46A H 0.2023 0.6040 0.0666 0.082 Uiso 1 1 calc R . . . .
C51A C 0.14378(12) 0.7046(6) 0.0599(3) 0.0353(13) Uani 1 1 d . . . . .
C52A C 0.14067(14) 0.8171(7) 0.1022(3) 0.0482(16) Uani 1 1 d . . . . .
H52A H 0.1372 0.8059 0.1494 0.058 Uiso 1 1 calc R . . . .
C53A C 0.14273(16) 0.9454(7) 0.0748(4) 0.0560(18) Uani 1 1 d . . . . .
H53A H 0.1404 1.0202 0.1035 0.067 Uiso 1 1 calc R . . . .
C54A C 0.14818(14) 0.9636(7) 0.0049(4) 0.0532(18) Uani 1 1 d . . . . .
H54A H 0.1498 1.0503 -0.0133 0.064 Uiso 1 1 calc R . . . .
C55A C 0.15120(14) 0.8540(7) -0.0370(4) 0.0504(17) Uani 1 1 d . . . . .
H55A H 0.1547 0.8663 -0.0842 0.060 Uiso 1 1 calc R . . . .
C56A C 0.14910(13) 0.7242(7) -0.0105(3) 0.0439(15) Uani 1 1 d . . . . .
H56A H 0.1512 0.6500 -0.0398 0.053 Uiso 1 1 calc R . . . .
C1B C 0.34287(13) 0.9412(6) 0.2521(3) 0.0338(12) Uani 1 1 d . . . . .
Cl5B Cl 0.44481(6) 0.60442(19) 0.14793(10) 0.0760(6) Uani 1 1 d . . . . .
P1B P 0.43129(3) 1.03177(14) 0.37379(7) 0.0288(3) Uani 1 1 d . . . . .
Pd1B Pd 0.38456(2) 0.98081(4) 0.30733(2) 0.02944(11) Uani 1 1 d . . . . .
C2B C 0.31776(14) 0.9260(6) 0.2185(3) 0.0430(14) Uani 1 1 d . . . . .
P2B P 0.36451(3) 1.00316(15) 0.41293(8) 0.0320(3) Uani 1 1 d . . . . .
C3B C 0.28708(13) 0.9092(6) 0.1799(3) 0.0409(14) Uani 1 1 d . . . . .
C4B C 0.28032(15) 0.9567(7) 0.1100(4) 0.0555(18) Uani 1 1 d . . . . .
H4B H 0.2957 1.0003 0.0888 0.067 Uiso 1 1 calc R . . . .
C5B C 0.25087(16) 0.9403(8) 0.0711(4) 0.062(2) Uani 1 1 d . . . . .
H5B H 0.2467 0.9724 0.0244 0.075 Uiso 1 1 calc R . . . .
C6B C 0.22806(16) 0.8757(8) 0.1029(4) 0.064(2) Uani 1 1 d . . . . .
H6B H 0.2086 0.8610 0.0770 0.077 Uiso 1 1 calc R . . . .
C7B C 0.23393(17) 0.8344(9) 0.1708(5) 0.079(3) Uani 1 1 d . . . . .
H7B H 0.2182 0.7938 0.1924 0.095 Uiso 1 1 calc R . . . .
C8B C 0.26306(16) 0.8511(8) 0.2094(4) 0.065(2) Uani 1 1 d . . . . .
H8B H 0.2665 0.8221 0.2568 0.078 Uiso 1 1 calc R . . . .
C11B C 0.40471(12) 0.9380(6) 0.2163(3) 0.0304(12) Uani 1 1 d . . . . .
C12B C 0.40764(12) 1.0206(5) 0.1601(3) 0.0329(12) Uani 1 1 d . . . . .
F12B F 0.39703(8) 1.1506(3) 0.16215(18) 0.0484(9) Uani 1 1 d . . . . .
C13B C 0.42147(12) 0.9861(6) 0.1013(3) 0.0340(13) Uani 1 1 d . . . . .
Cl3B Cl 0.42416(4) 1.09640(18) 0.03110(8) 0.0531(4) Uani 1 1 d . . . . .
C14B C 0.43263(13) 0.8576(7) 0.0985(3) 0.0395(14) Uani 1 1 d . . . . .
F14B F 0.44579(9) 0.8179(4) 0.04026(18) 0.0579(10) Uani 1 1 d . . . . .
C15B C 0.42991(14) 0.7658(6) 0.1516(3) 0.0412(14) Uani 1 1 d . . . . .
C16B C 0.41620(13) 0.8093(6) 0.2091(3) 0.0353(13) Uani 1 1 d . . . . .
F16B F 0.41412(9) 0.7188(3) 0.26237(18) 0.0538(10) Uani 1 1 d . . . . .
C21B C 0.46629(12) 0.9366(5) 0.3643(3) 0.0303(12) Uani 1 1 d . . . . .
C22B C 0.48048(13) 0.8538(6) 0.4181(3) 0.0379(13) Uani 1 1 d . . . . .
H22B H 0.4726 0.8491 0.4616 0.045 Uiso 1 1 calc R . . . .
C23B C 0.50639(14) 0.7778(6) 0.4078(3) 0.0446(15) Uani 1 1 d . . . . .
H23B H 0.5158 0.7226 0.4444 0.053 Uiso 1 1 calc R . . . .
C24B C 0.51812(14) 0.7835(6) 0.3442(3) 0.0465(16) Uani 1 1 d . . . . .
H24B H 0.5357 0.7335 0.3378 0.056 Uiso 1 1 calc R . . . .
C25B C 0.50403(14) 0.8628(7) 0.2897(3) 0.0493(17) Uani 1 1 d . . . . .
H25B H 0.5117 0.8646 0.2459 0.059 Uiso 1 1 calc R . . . .
C26B C 0.47848(14) 0.9402(7) 0.2998(3) 0.0434(15) Uani 1 1 d . . . . .
H26B H 0.4693 0.9955 0.2629 0.052 Uiso 1 1 calc R . . . .
C32B C 0.42005(15) 1.2978(6) 0.3332(3) 0.0451(15) Uani 1 1 d . . . . .
H32B H 0.4010 1.2654 0.3113 0.054 Uiso 1 1 calc R . . . .
C33B C 0.42621(16) 1.4347(7) 0.3326(4) 0.0556(18) Uani 1 1 d . . . . .
H33B H 0.4110 1.4940 0.3117 0.067 Uiso 1 1 calc R . . . .
C34B C 0.45427(16) 1.4838(6) 0.3625(3) 0.0487(16) Uani 1 1 d . . . . .
H34B H 0.4584 1.5760 0.3614 0.058 Uiso 1 1 calc R . . . .
C35B C 0.47632(15) 1.3962(6) 0.3941(3) 0.0448(15) Uani 1 1 d . . . . .
H35B H 0.4955 1.4294 0.4147 0.054 Uiso 1 1 calc R . . . .
C36B C 0.47055(13) 1.2602(6) 0.3958(3) 0.0355(13) Uani 1 1 d . . . . .
H36B H 0.4858 1.2018 0.4171 0.043 Uiso 1 1 calc R . . . .
C37B C 0.44178(12) 1.2089(5) 0.3657(3) 0.0302(12) Uani 1 1 d . . . . .
C38B C 0.42572(13) 1.0181(6) 0.4683(3) 0.0346(13) Uani 1 1 d . . . . .
H38C H 0.4259 0.9238 0.4826 0.041 Uiso 1 1 calc R . . . .
H38D H 0.4423 1.0646 0.4981 0.041 Uiso 1 1 calc R . . . .
C39B C 0.39446(13) 1.0820(6) 0.4772(3) 0.0396(14) Uani 1 1 d . . . . .
H39A H 0.3951 1.1786 0.4685 0.047 Uiso 1 1 calc R . . . .
H39B H 0.3898 1.0679 0.5256 0.047 Uiso 1 1 calc R . . . .
C41B C 0.32914(13) 1.0971(6) 0.4195(3) 0.0401(14) Uani 1 1 d . . . . .
C42B C 0.32835(18) 1.2166(8) 0.4561(5) 0.078(3) Uani 1 1 d . . . . .
H42B H 0.3466 1.2524 0.4802 0.094 Uiso 1 1 calc R . . . .
C43B C 0.2999(2) 1.2858(9) 0.4574(6) 0.100(3) Uani 1 1 d . . . . .
H43B H 0.2996 1.3675 0.4818 0.120 Uiso 1 1 calc R . . . .
C44B C 0.27363(18) 1.2344(8) 0.4240(5) 0.074(2) Uani 1 1 d . . . . .
H44B H 0.2550 1.2808 0.4247 0.089 Uiso 1 1 calc R . . . .
C45B C 0.27373(19) 1.1163(10) 0.3891(6) 0.097(3) Uani 1 1 d . . . . .
H45B H 0.2551 1.0807 0.3666 0.116 Uiso 1 1 calc R . . . .
C46B C 0.30153(17) 1.0456(9) 0.3863(5) 0.080(3) Uani 1 1 d . . . . .
H46B H 0.3013 0.9638 0.3618 0.095 Uiso 1 1 calc R . . . .
C51B C 0.35917(12) 0.8398(6) 0.4522(3) 0.0337(13) Uani 1 1 d . . . . .
C52B C 0.36221(14) 0.7223(6) 0.4140(3) 0.0428(15) Uani 1 1 d . . . . .
H52B H 0.3665 0.7280 0.3671 0.051 Uiso 1 1 calc R . . . .
C53B C 0.35897(15) 0.5957(7) 0.4443(4) 0.0516(17) Uani 1 1 d . . . . .
H53B H 0.3613 0.5175 0.4182 0.062 Uiso 1 1 calc R . . . .
C54B C 0.35225(14) 0.5878(6) 0.5139(4) 0.0478(16) Uani 1 1 d . . . . .
H54B H 0.3498 0.5037 0.5344 0.057 Uiso 1 1 calc R . . . .
C55B C 0.34917(14) 0.7022(7) 0.5525(3) 0.0495(17) Uani 1 1 d . . . . .
H55B H 0.3450 0.6960 0.5995 0.059 Uiso 1 1 calc R . . . .
C56B C 0.35220(14) 0.8283(6) 0.5216(3) 0.0446(15) Uani 1 1 d . . . . .
H56B H 0.3495 0.9061 0.5478 0.054 Uiso 1 1 calc R . . . .
O61 O 0.16165(18) 0.0419(8) 0.3925(4) 0.111(2) Uani 1 1 d . . . . .
C62 C 0.1481(3) 0.0182(13) 0.3214(6) 0.131(5) Uani 1 1 d . . . . .
H62A H 0.1269 0.0519 0.3142 0.157 Uiso 1 1 calc R . . . .
H62B H 0.1477 -0.0780 0.3113 0.157 Uiso 1 1 calc R . . . .
C63 C 0.1668(3) 0.0887(17) 0.2741(6) 0.143(5) Uani 1 1 d . . . . .
H63A H 0.1537 0.1262 0.2331 0.172 Uiso 1 1 calc R . . . .
H63B H 0.1817 0.0276 0.2572 0.172 Uiso 1 1 calc R . . . .
C64 C 0.1832(3) 0.1998(14) 0.3192(7) 0.130(4) Uani 1 1 d . . . . .
H64A H 0.2051 0.2020 0.3142 0.156 Uiso 1 1 calc R . . . .
H64B H 0.1741 0.2873 0.3057 0.156 Uiso 1 1 calc R . . . .
C65 C 0.1785(3) 0.1644(13) 0.3932(6) 0.125(4) Uani 1 1 d . . . . .
H65A H 0.1985 0.1541 0.4226 0.150 Uiso 1 1 calc R . . . .
H65B H 0.1672 0.2360 0.4135 0.150 Uiso 1 1 calc R . . . .
O71 O 0.3447(3) 0.4426(12) 0.2729(6) 0.080(3) Uani 0.5 1 d . . P . .
C72 C 0.3313(4) 0.3229(15) 0.2508(11) 0.085(5) Uani 0.5 1 d D . P . .
H72A H 0.3473 0.2544 0.2502 0.102 Uiso 0.5 1 calc R . P . .
H72B H 0.3175 0.2942 0.2843 0.102 Uiso 0.5 1 calc R . P . .
C73 C 0.3157(5) 0.3345(19) 0.1869(13) 0.125(9) Uani 0.5 1 d . . P . .
H73A H 0.2946 0.3019 0.1864 0.149 Uiso 0.5 1 calc R . P . .
H73B H 0.3256 0.2835 0.1522 0.149 Uiso 0.5 1 calc R . P . .
C74 C 0.3159(5) 0.476(3) 0.1712(13) 0.154(13) Uani 0.5 1 d . . P . .
H74A H 0.3192 0.4911 0.1219 0.185 Uiso 0.5 1 calc R . P . .
H74B H 0.2963 0.5174 0.1785 0.185 Uiso 0.5 1 calc R . P . .
C75 C 0.3399(5) 0.5300(17) 0.2176(10) 0.100(7) Uani 0.5 1 d D . P . .
H75A H 0.3584 0.5388 0.1943 0.120 Uiso 0.5 1 calc R . P . .
H75B H 0.3343 0.6186 0.2340 0.120 Uiso 0.5 1 calc R . P . .

loop_
_atom_site_aniso_label
_atom_site_aniso_U_11
_atom_site_aniso_U_22
_atom_site_aniso_U_33
_atom_site_aniso_U_23
_atom_site_aniso_U_13
_atom_site_aniso_U_12
C1A 0.033(3) 0.042(3) 0.035(3) 0.002(3) 0.010(3) -0.002(3)
P1A 0.0294(7) 0.0345(8) 0.0270(7) 0.0019(6) 0.0029(6) -0.0004(6)
Pd1A 0.0286(2) 0.0358(2) 0.0265(2) 0.00059(18) 0.00467(17) -0.00094(18)
C2A 0.033(3) 0.053(4) 0.041(3) 0.007(3) 0.009(3) -0.001(3)
Cl3A 0.0973(15) 0.0727(13) 0.0611(12) -0.0177(10) 0.0005(11) 0.0469(12)
P2A 0.0306(7) 0.0424(9) 0.0314(8) -0.0015(7) 0.0082(6) 0.0026(7)
C3A 0.035(3) 0.061(4) 0.043(4) 0.008(3) 0.007(3) -0.010(3)
C4A 0.045(4) 0.082(5) 0.057(4) -0.008(4) 0.006(3) -0.015(4)
C5A 0.061(5) 0.121(8) 0.057(5) -0.005(5) -0.007(4) -0.031(5)
C6A 0.045(5) 0.119(8) 0.073(6) 0.020(6) -0.007(4) -0.019(5)
C7A 0.041(4) 0.097(7) 0.108(8) 0.032(6) 0.010(5) 0.014(5)
C8A 0.041(4) 0.066(5) 0.087(6) 0.001(4) 0.009(4) 0.003(4)
C11A 0.021(2) 0.033(3) 0.026(3) -0.006(2) -0.001(2) -0.001(2)
C12A 0.045(3) 0.037(3) 0.026(3) 0.000(3) 0.004(2) 0.000(3)
F12A 0.083(3) 0.035(2) 0.044(2) 0.0111(17) 0.0078(19) 0.0097(19)
C13A 0.046(3) 0.045(4) 0.037(3) -0.008(3) 0.000(3) 0.012(3)
C14A 0.033(3) 0.071(5) 0.026(3) -0.007(3) 0.002(2) 0.002(3)
F14A 0.058(2) 0.115(4) 0.041(2) -0.009(2) 0.0228(19) 0.016(2)
C15A 0.033(3) 0.048(4) 0.028(3) 0.005(3) 0.001(2) -0.009(3)
Cl5A 0.0572(10) 0.0772(13) 0.0431(9) 0.0228(9) 0.0033(8) -0.0236(9)
C16A 0.031(3) 0.032(3) 0.029(3) 0.006(2) 0.003(2) 0.002(2)
F16A 0.061(2) 0.0345(19) 0.053(2) 0.0106(17) 0.0088(18) 0.0096(17)
C21A 0.041(3) 0.031(3) 0.031(3) -0.003(2) 0.006(3) -0.004(3)
C22A 0.038(3) 0.041(3) 0.034(3) 0.000(3) 0.005(3) 0.000(3)
C23A 0.054(4) 0.045(4) 0.044(4) -0.010(3) 0.008(3) -0.012(3)
C24A 0.066(4) 0.037(4) 0.052(4) -0.005(3) 0.017(4) -0.011(3)
C25A 0.064(4) 0.042(4) 0.058(4) 0.011(3) 0.003(4) 0.005(3)
C26A 0.039(3) 0.039(4) 0.052(4) 0.005(3) 0.001(3) -0.003(3)
C31A 0.026(3) 0.028(3) 0.037(3) -0.001(2) -0.001(2) -0.003(2)
C32A 0.047(4) 0.041(4) 0.042(4) 0.008(3) 0.010(3) 0.004(3)
C33A 0.048(4) 0.051(4) 0.062(5) 0.013(4) 0.003(3) 0.015(3)
C34A 0.041(4) 0.056(4) 0.059(4) -0.011(4) 0.005(3) 0.015(3)
C35A 0.042(4) 0.073(5) 0.043(4) -0.008(4) 0.012(3) -0.004(3)
C36A 0.034(3) 0.050(4) 0.036(3) 0.006(3) 0.009(3) 0.001(3)
C37A 0.037(3) 0.053(4) 0.028(3) 0.001(3) 0.003(2) -0.006(3)
C38A 0.043(3) 0.042(3) 0.036(3) 0.000(3) 0.009(3) -0.006(3)
C41A 0.034(3) 0.044(4) 0.039(3) -0.001(3) 0.012(3) 0.009(3)
C42A 0.064(5) 0.053(5) 0.165(9) 0.039(6) 0.048(6) 0.017(4)
C43A 0.085(6) 0.051(5) 0.176(10) 0.029(6) 0.045(7) 0.035(5)
C44A 0.042(4) 0.085(6) 0.101(7) 0.010(5) 0.008(4) 0.028(4)
C45A 0.034(4) 0.084(6) 0.138(8) 0.018(6) 0.016(5) 0.013(4)
C46A 0.039(4) 0.055(5) 0.110(7) 0.005(5) 0.008(4) 0.005(3)
C51A 0.028(3) 0.045(3) 0.034(3) 0.005(3) 0.008(2) -0.001(3)
C52A 0.051(4) 0.053(4) 0.043(4) 0.005(3) 0.014(3) 0.001(3)
C53A 0.062(4) 0.039(4) 0.070(5) 0.001(4) 0.020(4) 0.003(3)
C54A 0.039(3) 0.054(4) 0.067(5) 0.026(4) 0.008(3) 0.008(3)
C55A 0.041(4) 0.069(5) 0.042(4) 0.017(4) 0.008(3) 0.010(3)
C56A 0.037(3) 0.057(4) 0.038(3) 0.004(3) 0.007(3) 0.006(3)
C1B 0.034(3) 0.034(3) 0.034(3) -0.001(3) 0.007(2) -0.003(2)
Cl5B 0.1205(18) 0.0506(11) 0.0582(11) -0.0036(9) 0.0166(11) 0.0414(11)
P1B 0.0294(7) 0.0268(7) 0.0301(7) 0.0028(6) 0.0043(6) -0.0024(6)
Pd1B 0.0282(2) 0.0297(2) 0.0304(2) 0.00018(18) 0.00373(17) -0.00171(18)
C2B 0.042(3) 0.043(4) 0.044(4) 0.001(3) 0.006(3) -0.004(3)
P2B 0.0298(7) 0.0309(8) 0.0364(8) -0.0026(6) 0.0086(6) -0.0019(6)
C3B 0.034(3) 0.047(4) 0.041(3) -0.003(3) 0.000(3) -0.006(3)
C4B 0.044(4) 0.070(5) 0.054(4) 0.001(4) 0.010(3) 0.000(3)
C5B 0.053(4) 0.081(6) 0.051(4) -0.003(4) -0.003(3) 0.009(4)
C6B 0.038(4) 0.074(5) 0.073(5) 0.001(4) -0.016(4) -0.007(4)
C7B 0.041(4) 0.110(7) 0.082(6) 0.028(5) -0.005(4) -0.020(4)
C8B 0.049(4) 0.087(6) 0.056(4) 0.019(4) -0.007(3) -0.019(4)
C11B 0.028(3) 0.034(3) 0.028(3) -0.003(2) 0.000(2) -0.004(2)
C12B 0.032(3) 0.024(3) 0.041(3) 0.003(3) -0.002(2) 0.002(2)
F12B 0.067(2) 0.0300(18) 0.049(2) 0.0078(16) 0.0119(18) 0.0070(17)
C13B 0.027(3) 0.043(3) 0.033(3) 0.004(3) 0.003(2) -0.004(2)
Cl3B 0.0613(10) 0.0580(10) 0.0406(9) 0.0162(8) 0.0092(8) -0.0142(8)
C14B 0.036(3) 0.058(4) 0.025(3) -0.011(3) 0.007(2) 0.007(3)
F14B 0.064(2) 0.072(3) 0.041(2) -0.0054(19) 0.0200(19) 0.010(2)
C15B 0.050(4) 0.035(3) 0.038(3) -0.003(3) 0.002(3) 0.016(3)
C16B 0.039(3) 0.035(3) 0.031(3) 0.003(3) -0.001(2) 0.004(3)
F16B 0.088(3) 0.0331(19) 0.041(2) 0.0121(16) 0.0127(19) 0.0087(19)
C21B 0.031(3) 0.025(3) 0.034(3) -0.003(2) 0.001(2) -0.004(2)
C22B 0.037(3) 0.042(3) 0.034(3) 0.008(3) 0.002(3) -0.002(3)
C23B 0.041(3) 0.039(3) 0.054(4) 0.006(3) 0.004(3) 0.009(3)
C24B 0.042(3) 0.042(4) 0.054(4) -0.011(3) 0.002(3) 0.008(3)
C25B 0.042(3) 0.065(5) 0.043(4) -0.009(3) 0.013(3) 0.000(3)
C26B 0.043(3) 0.052(4) 0.035(3) 0.007(3) 0.004(3) -0.001(3)
C32B 0.049(4) 0.031(3) 0.054(4) 0.006(3) 0.000(3) -0.001(3)
C33B 0.061(4) 0.034(4) 0.071(5) 0.011(3) 0.005(4) 0.002(3)
C34B 0.067(4) 0.031(3) 0.048(4) 0.001(3) 0.012(3) -0.010(3)
C35B 0.050(4) 0.041(4) 0.044(4) -0.008(3) 0.006(3) -0.015(3)
C36B 0.036(3) 0.033(3) 0.036(3) -0.001(3) 0.002(3) -0.002(3)
C37B 0.037(3) 0.027(3) 0.027(3) 0.004(2) 0.005(2) -0.001(2)
C38B 0.038(3) 0.034(3) 0.032(3) 0.001(3) 0.006(2) -0.005(3)
C39B 0.046(3) 0.036(3) 0.037(3) -0.007(3) 0.010(3) -0.007(3)
C41B 0.038(3) 0.037(3) 0.047(4) 0.001(3) 0.012(3) 0.004(3)
C42B 0.051(4) 0.065(5) 0.115(7) -0.040(5) 0.000(5) 0.008(4)
C43B 0.064(6) 0.068(6) 0.167(10) -0.049(6) 0.010(6) 0.022(5)
C44B 0.054(5) 0.057(5) 0.113(7) -0.004(5) 0.017(5) 0.015(4)
C45B 0.045(5) 0.106(8) 0.138(9) -0.044(7) 0.009(5) 0.010(5)
C46B 0.046(4) 0.082(6) 0.110(7) -0.041(5) 0.006(4) 0.010(4)
C51B 0.028(3) 0.039(3) 0.034(3) -0.001(3) 0.005(2) 0.000(2)
C52B 0.044(3) 0.038(3) 0.048(4) 0.002(3) 0.014(3) 0.001(3)
C53B 0.058(4) 0.037(4) 0.061(4) -0.002(3) 0.014(4) 0.005(3)
C54B 0.041(3) 0.033(3) 0.066(4) 0.011(3) -0.003(3) -0.002(3)
C55B 0.043(4) 0.062(5) 0.046(4) 0.008(3) 0.012(3) -0.009(3)
C56B 0.050(4) 0.041(4) 0.045(4) -0.004(3) 0.014(3) -0.010(3)
O61 0.131(6) 0.119(6) 0.082(5) 0.011(4) 0.011(4) -0.029(5)
C62 0.141(11) 0.152(11) 0.083(8) 0.021(8) -0.042(7) -0.032(9)
C63 0.164(13) 0.204(15) 0.066(7) -0.010(9) 0.027(8) -0.029(11)
C64 0.096(8) 0.142(12) 0.154(12) 0.044(10) 0.021(8) -0.016(8)
C65 0.140(11) 0.122(10) 0.108(9) 0.005(8) -0.004(8) -0.038(8)
O71 0.076(7) 0.072(8) 0.083(8) -0.017(7) -0.019(6) 0.003(6)
C72 0.079(12) 0.052(10) 0.121(16) 0.001(11) -0.003(12) 0.014(9)
C73 0.130(18) 0.065(12) 0.15(2) -0.008(13) -0.091(16) -0.026(12)
C74 0.114(18) 0.20(3) 0.13(2) 0.13(2) -0.040(15) -0.052(18)
C75 0.110(15) 0.090(13) 0.083(13) 0.043(11) -0.049(11) -0.056(12)

loop_
_atom_type_symbol
_atom_type_description
_atom_type_scat_dispersion_real
_atom_type_scat_dispersion_imag
_atom_type_scat_source
C C 0.0033 0.0016 'International Tables Vol C Tables 4.2.6.8 and 6.1.1.4'
H H 0.0000 0.0000 'International Tables Vol C Tables 4.2.6.8 and 6.1.1.4'
Cl Cl 0.1484 0.1585 'International Tables Vol C Tables 4.2.6.8 and 6.1.1.4'
F F 0.0171 0.0103 'International Tables Vol C Tables 4.2.6.8 and 6.1.1.4'
O O 0.0106 0.0060 'International Tables Vol C Tables 4.2.6.8 and 6.1.1.4'
P P 0.1023 0.0942 'International Tables Vol C Tables 4.2.6.8 and 6.1.1.4'
Pd Pd -0.9988 1.0072 'International Tables Vol C Tables 4.2.6.8 and 6.1.1.4'

loop_
_exptl_crystal_face_index_h
_exptl_crystal_face_index_k
_exptl_crystal_face_index_l
_exptl_crystal_face_perp_dist
-22 12 11 0.1592
22 -12 -11 0.1592
33 2 -24 0.0601
-33 -2 24 0.0601
-18 13 8 0.1604
33 1 -24 0.0631
-33 -1 24 0.0631
58 0 5 0.0283
-60 -2 0 0.0353
28 3 -24 0.0606
-28 -3 24 0.0606

loop_
_geom_angle_atom_site_label_1
_geom_angle_atom_site_label_2
_geom_angle_atom_site_label_3
_geom_angle
_geom_angle_site_symmetry_1
_geom_angle_site_symmetry_3
_geom_angle_publ_flag
C2A C1A Pd1A 176.8(6) . . ?
C21A P1A Pd1A 114.05(19) . . ?
C21A P1A C31A 104.2(2) . . ?
C21A P1A C37A 103.6(3) . . ?
C31A P1A Pd1A 120.25(18) . . ?
C31A P1A C37A 106.1(3) . . ?
C37A P1A Pd1A 107.28(19) . . ?
C1A Pd1A P1A 176.34(16) . . ?
C1A Pd1A P2A 90.76(16) . . ?
C1A Pd1A C11A 89.6(2) . . ?
P2A Pd1A P1A 85.84(5) . . ?
C11A Pd1A P1A 93.87(13) . . ?
C11A Pd1A P2A 174.81(15) . . ?
C1A C2A C3A 178.5(7) . . ?
C38A P2A Pd1A 106.79(19) . . ?
C41A P2A Pd1A 119.6(2) . . ?
C41A P2A C38A 105.4(3) . . ?
C41A P2A C51A 107.7(3) . . ?
C51A P2A Pd1A 111.64(19) . . ?
C51A P2A C38A 104.5(3) . . ?
C4A C3A C2A 120.4(6) . . ?
C8A C3A C2A 121.4(7) . . ?
C8A C3A C4A 118.1(6) . . ?
C3A C4A H4A 120.0 . . ?
C5A C4A C3A 119.9(8) . . ?
C5A C4A H4A 120.0 . . ?
C4A C5A H5A 119.8 . . ?
C6A C5A C4A 120.4(9) . . ?
C6A C5A H5A 119.8 . . ?
C5A C6A H6A 120.2 . . ?
C7A C6A C5A 119.5(8) . . ?
C7A C6A H6A 120.2 . . ?
C6A C7A H7A 119.1 . . ?
C6A C7A C8A 121.9(8) . . ?
C8A C7A H7A 119.1 . . ?
C3A C8A C7A 120.1(8) . . ?
C3A C8A H8A 119.9 . . ?
C7A C8A H8A 119.9 . . ?
C12A C11A Pd1A 117.6(4) . . ?
C16A C11A Pd1A 127.3(4) . . ?
C16A C11A C12A 115.0(5) . . ?
F12A C12A C11A 119.3(5) . . ?
F12A C12A C13A 116.8(5) . . ?
C13A C12A C11A 123.9(5) . . ?
C12A C13A Cl3A 121.5(5) . . ?
C12A C13A C14A 117.6(5) . . ?
C14A C13A Cl3A 120.8(5) . . ?
F14A C14A C13A 119.0(6) . . ?
F14A C14A C15A 119.8(6) . . ?
C15A C14A C13A 121.2(5) . . ?
C14A C15A Cl5A 120.2(4) . . ?
C14A C15A C16A 117.6(5) . . ?
C16A C15A Cl5A 122.2(5) . . ?
C11A C16A C15A 124.6(5) . . ?
F16A C16A C11A 118.8(5) . . ?
F16A C16A C15A 116.6(5) . . ?
C22A C21A P1A 121.9(5) . . ?
C26A C21A P1A 119.6(4) . . ?
C26A C21A C22A 118.5(5) . . ?
C21A C22A H22A 119.7 . . ?
C23A C22A C21A 120.6(6) . . ?
C23A C22A H22A 119.7 . . ?
C22A C23A H23A 119.9 . . ?
C24A C23A C22A 120.3(6) . . ?
C24A C23A H23A 119.9 . . ?
C23A C24A H24A 119.9 . . ?
C23A C24A C25A 120.3(6) . . ?
C25A C24A H24A 119.9 . . ?
C24A C25A H25A 120.5 . . ?
C24A C25A C26A 119.1(6) . . ?
C26A C25A H25A 120.5 . . ?
C21A C26A C25A 121.3(6) . . ?
C21A C26A H26A 119.4 . . ?
C25A C26A H26A 119.4 . . ?
C32A C31A P1A 122.6(4) . . ?
C36A C31A P1A 119.0(4) . . ?
C36A C31A C32A 118.4(5) . . ?
C31A C32A H32A 119.8 . . ?
C31A C32A C33A 120.5(6) . . ?
C33A C32A H32A 119.8 . . ?
C32A C33A H33A 119.9 . . ?
C34A C33A C32A 120.1(6) . . ?
C34A C33A H33A 119.9 . . ?
C33A C34A H34A 119.9 . . ?
C33A C34A C35A 120.2(6) . . ?
C35A C34A H34A 119.9 . . ?
C34A C35A H35A 120.0 . . ?
C34A C35A C36A 120.1(6) . . ?
C36A C35A H35A 120.0 . . ?
C31A C36A C35A 120.8(6) . . ?
C31A C36A H36A 119.6 . . ?
C35A C36A H36A 119.6 . . ?
P1A C37A H37A 110.1 . . ?
P1A C37A H37B 110.1 . . ?
H37A C37A H37B 108.4 . . ?
C38A C37A P1A 108.0(4) . . ?
C38A C37A H37A 110.1 . . ?
C38A C37A H37B 110.1 . . ?
P2A C38A H38A 109.9 . . ?
P2A C38A H38B 109.9 . . ?
C37A C38A P2A 108.8(4) . . ?
C37A C38A H38A 109.9 . . ?
C37A C38A H38B 109.9 . . ?
H38A C38A H38B 108.3 . . ?
C42A C41A P2A 117.9(5) . . ?
C42A C41A C46A 118.6(6) . . ?
C46A C41A P2A 123.5(5) . . ?
C41A C42A H42A 119.5 . . ?
C41A C42A C43A 121.1(7) . . ?
C43A C42A H42A 119.5 . . ?
C42A C43A H43A 120.3 . . ?
C44A C43A C42A 119.4(8) . . ?
C44A C43A H43A 120.3 . . ?
C43A C44A H44A 119.6 . . ?
C43A C44A C45A 120.8(7) . . ?
C45A C44A H44A 119.6 . . ?
C44A C45A H45A 120.3 . . ?
C44A C45A C46A 119.3(7) . . ?
C46A C45A H45A 120.3 . . ?
C41A C46A C45A 120.7(7) . . ?
C41A C46A H46A 119.7 . . ?
C45A C46A H46A 119.7 . . ?
C52A C51A P2A 120.0(4) . . ?
C52A C51A C56A 118.6(6) . . ?
C56A C51A P2A 121.5(5) . . ?
C51A C52A H52A 119.7 . . ?
C53A C52A C51A 120.6(6) . . ?
C53A C52A H52A 119.7 . . ?
C52A C53A H53A 119.8 . . ?
C52A C53A C54A 120.4(7) . . ?
C54A C53A H53A 119.8 . . ?
C53A C54A H54A 120.2 . . ?
C55A C54A C53A 119.5(6) . . ?
C55A C54A H54A 120.2 . . ?
C54A C55A H55A 119.5 . . ?
C54A C55A C56A 120.9(6) . . ?
C56A C55A H55A 119.5 . . ?
C51A C56A H56A 120.0 . . ?
C55A C56A C51A 120.1(6) . . ?
C55A C56A H56A 120.0 . . ?
C2B C1B Pd1B 176.0(5) . . ?
C21B P1B Pd1B 121.55(17) . . ?
C21B P1B C37B 105.6(2) . . ?
C21B P1B C38B 106.1(3) . . ?
C37B P1B Pd1B 112.23(18) . . ?
C37B P1B C38B 102.7(2) . . ?
C38B P1B Pd1B 106.99(18) . . ?
C1B Pd1B P1B 177.59(16) . . ?
C1B Pd1B P2B 92.78(16) . . ?
C1B Pd1B C11B 89.0(2) . . ?
P2B Pd1B P1B 85.16(5) . . ?
C11B Pd1B P1B 93.24(14) . . ?
C11B Pd1B P2B 173.06(16) . . ?
C1B C2B C3B 178.3(7) . . ?
C39B P2B Pd1B 107.29(19) . . ?
C41B P2B Pd1B 122.2(2) . . ?
C41B P2B C39B 105.7(3) . . ?
C51B P2B Pd1B 110.78(18) . . ?
C51B P2B C39B 103.3(3) . . ?
C51B P2B C41B 105.9(3) . . ?
C4B C3B C2B 120.2(6) . . ?
C8B C3B C2B 123.1(6) . . ?
C8B C3B C4B 116.7(6) . . ?
C3B C4B H4B 119.3 . . ?
C3B C4B C5B 121.3(6) . . ?
C5B C4B H4B 119.3 . . ?
C4B C5B H5B 120.5 . . ?
C6B C5B C4B 119.1(7) . . ?
C6B C5B H5B 120.5 . . ?
C5B C6B H6B 120.0 . . ?
C7B C6B C5B 120.1(7) . . ?
C7B C6B H6B 120.0 . . ?
C6B C7B H7B 119.6 . . ?
C6B C7B C8B 120.8(7) . . ?
C8B C7B H7B 119.6 . . ?
C3B C8B C7B 121.9(7) . . ?
C3B C8B H8B 119.0 . . ?
C7B C8B H8B 119.0 . . ?
C12B C11B Pd1B 128.1(4) . . ?
C12B C11B C16B 113.9(5) . . ?
C16B C11B Pd1B 117.9(4) . . ?
C11B C12B F12B 118.4(5) . . ?
C11B C12B C13B 125.3(5) . . ?
F12B C12B C13B 116.3(5) . . ?
C12B C13B Cl3B 122.8(5) . . ?
C14B C13B C12B 117.3(5) . . ?
C14B C13B Cl3B 119.8(4) . . ?
C13B C14B C15B 121.6(5) . . ?
F14B C14B C13B 119.3(5) . . ?
F14B C14B C15B 119.0(5) . . ?
C14B C15B Cl5B 121.0(5) . . ?
C14B C15B C16B 117.3(5) . . ?
C16B C15B Cl5B 121.7(5) . . ?
C15B C16B C11B 124.5(5) . . ?
F16B C16B C11B 118.4(5) . . ?
F16B C16B C15B 117.1(5) . . ?
C22B C21B P1B 122.1(4) . . ?
C22B C21B C26B 118.2(5) . . ?
C26B C21B P1B 119.6(4) . . ?
C21B C22B H22B 119.8 . . ?
C21B C22B C23B 120.5(5) . . ?
C23B C22B H22B 119.8 . . ?
C22B C23B H23B 119.8 . . ?
C24B C23B C22B 120.4(6) . . ?
C24B C23B H23B 119.8 . . ?
C23B C24B H24B 120.0 . . ?
C23B C24B C25B 120.0(6) . . ?
C25B C24B H24B 120.0 . . ?
C24B C25B H25B 120.0 . . ?
C24B C25B C26B 120.1(6) . . ?
C26B C25B H25B 120.0 . . ?
C21B C26B H26B 119.6 . . ?
C25B C26B C21B 120.8(6) . . ?
C25B C26B H26B 119.6 . . ?
C33B C32B H32B 119.7 . . ?
C37B C32B H32B 119.7 . . ?
C37B C32B C33B 120.6(6) . . ?
C32B C33B H33B 119.6 . . ?
C34B C33B C32B 120.7(6) . . ?
C34B C33B H33B 119.6 . . ?
C33B C34B H34B 120.3 . . ?
C33B C34B C35B 119.3(6) . . ?
C35B C34B H34B 120.3 . . ?
C34B C35B H35B 119.6 . . ?
C34B C35B C36B 120.8(6) . . ?
C36B C35B H35B 119.6 . . ?
C35B C36B H36B 119.9 . . ?
C35B C36B C37B 120.2(6) . . ?
C37B C36B H36B 119.9 . . ?
C32B C37B P1B 119.2(4) . . ?
C32B C37B C36B 118.3(5) . . ?
C36B C37B P1B 122.4(4) . . ?
P1B C38B H38C 110.1 . . ?
P1B C38B H38D 110.1 . . ?
H38C C38B H38D 108.4 . . ?
C39B C38B P1B 108.1(4) . . ?
C39B C38B H38C 110.1 . . ?
C39B C38B H38D 110.1 . . ?
P2B C39B H39A 110.0 . . ?
P2B C39B H39B 110.0 . . ?
C38B C39B P2B 108.4(4) . . ?
C38B C39B H39A 110.0 . . ?
C38B C39B H39B 110.0 . . ?
H39A C39B H39B 108.4 . . ?
C42B C41B P2B 123.7(5) . . ?
C42B C41B C46B 118.0(6) . . ?
C46B C41B P2B 118.3(5) . . ?
C41B C42B H42B 119.8 . . ?
C41B C42B C43B 120.4(7) . . ?
C43B C42B H42B 119.8 . . ?
C42B C43B H43B 119.9 . . ?
C44B C43B C42B 120.2(8) . . ?
C44B C43B H43B 119.9 . . ?
C43B C44B H44B 119.8 . . ?
C43B C44B C45B 120.4(8) . . ?
C45B C44B H44B 119.8 . . ?
C44B C45B H45B 119.6 . . ?
C44B C45B C46B 120.8(8) . . ?
C46B C45B H45B 119.6 . . ?
C41B C46B C45B 120.1(8) . . ?
C41B C46B H46B 120.0 . . ?
C45B C46B H46B 120.0 . . ?
C52B C51B P2B 120.9(4) . . ?
C52B C51B C56B 118.1(6) . . ?
C56B C51B P2B 121.1(5) . . ?
C51B C52B H52B 119.3 . . ?
C51B C52B C53B 121.4(6) . . ?
C53B C52B H52B 119.3 . . ?
C52B C53B H53B 120.5 . . ?
C54B C53B C52B 119.1(6) . . ?
C54B C53B H53B 120.5 . . ?
C53B C54B H54B 119.7 . . ?
C55B C54B C53B 120.5(6) . . ?
C55B C54B H54B 119.7 . . ?
C54B C55B H55B 120.0 . . ?
C54B C55B C56B 120.0(6) . . ?
C56B C55B H55B 120.0 . . ?
C51B C56B C55B 120.9(6) . . ?
C51B C56B H56B 119.5 . . ?
C55B C56B H56B 119.5 . . ?
C62 O61 C65 107.6(8) . . ?
O61 C62 H62A 110.2 . . ?
O61 C62 H62B 110.2 . . ?
O61 C62 C63 107.7(9) . . ?
H62A C62 H62B 108.5 . . ?
C63 C62 H62A 110.2 . . ?
C63 C62 H62B 110.2 . . ?
C62 C63 H63A 110.7 . . ?
C62 C63 H63B 110.7 . . ?
C62 C63 C64 105.2(9) . . ?
H63A C63 H63B 108.8 . . ?
C64 C63 H63A 110.7 . . ?
C64 C63 H63B 110.7 . . ?
C63 C64 H64A 110.9 . . ?
C63 C64 H64B 110.9 . . ?
H64A C64 H64B 108.9 . . ?
C65 C64 C63 104.2(10) . . ?
C65 C64 H64A 110.9 . . ?
C65 C64 H64B 110.9 . . ?
O61 C65 C64 109.3(10) . . ?
O61 C65 H65A 109.8 . . ?
O61 C65 H65B 109.8 . . ?
C64 C65 H65A 109.8 . . ?
C64 C65 H65B 109.8 . . ?
H65A C65 H65B 108.3 . . ?
C75 O71 C72 107.8(12) . . ?
O71 C72 H72A 109.5 . . ?
O71 C72 H72B 109.5 . . ?
H72A C72 H72B 108.1 . . ?
C73 C72 O71 110.7(14) . . ?
C73 C72 H72A 109.5 . . ?
C73 C72 H72B 109.5 . . ?
C72 C73 H73A 110.7 . . ?
C72 C73 H73B 110.7 . . ?
C72 C73 C74 105.1(16) . . ?
H73A C73 H73B 108.8 . . ?
C74 C73 H73A 110.7 . . ?
C74 C73 H73B 110.7 . . ?
C73 C74 H74A 110.6 . . ?
C73 C74 H74B 110.6 . . ?
H74A C74 H74B 108.7 . . ?
C75 C74 C73 105.7(16) . . ?
C75 C74 H74A 110.6 . . ?
C75 C74 H74B 110.6 . . ?
O71 C75 C74 105.7(13) . . ?
O71 C75 H75A 110.6 . . ?
O71 C75 H75B 110.6 . . ?
C74 C75 H75A 110.6 . . ?
C74 C75 H75B 110.6 . . ?
H75A C75 H75B 108.7 . . ?

loop_
_geom_bond_atom_site_label_1
_geom_bond_atom_site_label_2
_geom_bond_distance
_geom_bond_site_symmetry_2
_geom_bond_publ_flag
C1A Pd1A 2.019(6) . ?
C1A C2A 1.191(8) . ?
P1A Pd1A 2.2882(14) . ?
P1A C21A 1.821(6) . ?
P1A C31A 1.823(5) . ?
P1A C37A 1.840(5) . ?
Pd1A P2A 2.2804(15) . ?
Pd1A C11A 2.078(5) . ?
C2A C3A 1.446(8) . ?
Cl3A C13A 1.732(6) . ?
P2A C38A 1.837(6) . ?
P2A C41A 1.809(6) . ?
P2A C51A 1.816(6) . ?
C3A C4A 1.405(9) . ?
C3A C8A 1.364(9) . ?
C4A H4A 0.9300 . ?
C4A C5A 1.387(9) . ?
C5A H5A 0.9300 . ?
C5A C6A 1.355(12) . ?
C6A H6A 0.9300 . ?
C6A C7A 1.344(12) . ?
C7A H7A 0.9300 . ?
C7A C8A 1.379(11) . ?
C8A H8A 0.9300 . ?
C11A C12A 1.383(7) . ?
C11A C16A 1.352(7) . ?
C12A F12A 1.357(6) . ?
C12A C13A 1.372(8) . ?
C13A C14A 1.378(9) . ?
C14A F14A 1.360(6) . ?
C14A C15A 1.370(9) . ?
C15A Cl5A 1.720(6) . ?
C15A C16A 1.380(7) . ?
C16A F16A 1.351(6) . ?
C21A C22A 1.385(8) . ?
C21A C26A 1.379(8) . ?
C22A H22A 0.9300 . ?
C22A C23A 1.376(8) . ?
C23A H23A 0.9300 . ?
C23A C24A 1.371(9) . ?
C24A H24A 0.9300 . ?
C24A C25A 1.379(9) . ?
C25A H25A 0.9300 . ?
C25A C26A 1.387(9) . ?
C26A H26A 0.9300 . ?
C31A C32A 1.383(8) . ?
C31A C36A 1.378(7) . ?
C32A H32A 0.9300 . ?
C32A C33A 1.392(8) . ?
C33A H33A 0.9300 . ?
C33A C34A 1.356(9) . ?
C34A H34A 0.9300 . ?
C34A C35A 1.368(9) . ?
C35A H35A 0.9300 . ?
C35A C36A 1.383(8) . ?
C36A H36A 0.9300 . ?
C37A H37A 0.9700 . ?
C37A H37B 0.9700 . ?
C37A C38A 1.537(8) . ?
C38A H38A 0.9700 . ?
C38A H38B 0.9700 . ?
C41A C42A 1.355(9) . ?
C41A C46A 1.367(9) . ?
C42A H42A 0.9300 . ?
C42A C43A 1.403(10) . ?
C43A H43A 0.9300 . ?
C43A C44A 1.335(11) . ?
C44A H44A 0.9300 . ?
C44A C45A 1.368(11) . ?
C45A H45A 0.9300 . ?
C45A C46A 1.392(9) . ?
C46A H46A 0.9300 . ?
C51A C52A 1.385(8) . ?
C51A C56A 1.390(8) . ?
C52A H52A 0.9300 . ?
C52A C53A 1.377(9) . ?
C53A H53A 0.9300 . ?
C53A C54A 1.380(9) . ?
C54A H54A 0.9300 . ?
C54A C55A 1.357(9) . ?
C55A H55A 0.9300 . ?
C55A C56A 1.385(9) . ?
C56A H56A 0.9300 . ?
C1B Pd1B 2.003(6) . ?
C1B C2B 1.195(8) . ?
Cl5B C15B 1.727(6) . ?
P1B Pd1B 2.2938(14) . ?
P1B C21B 1.817(5) . ?
P1B C37B 1.822(5) . ?
P1B C38B 1.833(5) . ?
Pd1B P2B 2.2868(15) . ?
Pd1B C11B 2.071(5) . ?
C2B C3B 1.440(8) . ?
P2B C39B 1.829(6) . ?
P2B C41B 1.813(6) . ?
P2B C51B 1.805(6) . ?
C3B C4B 1.393(9) . ?
C3B C8B 1.372(9) . ?
C4B H4B 0.9300 . ?
C4B C5B 1.396(9) . ?
C5B H5B 0.9300 . ?
C5B C6B 1.380(10) . ?
C6B H6B 0.9300 . ?
C6B C7B 1.336(10) . ?
C7B H7B 0.9300 . ?
C7B C8B 1.382(9) . ?
C8B H8B 0.9300 . ?
C11B C12B 1.357(7) . ?
C11B C16B 1.379(8) . ?
C12B F12B 1.367(6) . ?
C12B C13B 1.371(8) . ?
C13B Cl3B 1.731(6) . ?
C13B C14B 1.364(8) . ?
C14B F14B 1.362(6) . ?
C14B C15B 1.366(8) . ?
C15B C16B 1.374(8) . ?
C16B F16B 1.356(6) . ?
C21B C22B 1.383(7) . ?
C21B C26B 1.390(8) . ?
C22B H22B 0.9300 . ?
C22B C23B 1.389(8) . ?
C23B H23B 0.9300 . ?
C23B C24B 1.365(8) . ?
C24B H24B 0.9300 . ?
C24B C25B 1.370(9) . ?
C25B H25B 0.9300 . ?
C25B C26B 1.382(8) . ?
C26B H26B 0.9300 . ?
C32B H32B 0.9300 . ?
C32B C33B 1.380(8) . ?
C32B C37B 1.372(8) . ?
C33B H33B 0.9300 . ?
C33B C34B 1.362(9) . ?
C34B H34B 0.9300 . ?
C34B C35B 1.368(9) . ?
C35B H35B 0.9300 . ?
C35B C36B 1.369(8) . ?
C36B H36B 0.9300 . ?
C36B C37B 1.397(7) . ?
C38B H38C 0.9700 . ?
C38B H38D 0.9700 . ?
C38B C39B 1.527(8) . ?
C39B H39A 0.9700 . ?
C39B H39B 0.9700 . ?
C41B C42B 1.371(9) . ?
C41B C46B 1.375(9) . ?
C42B H42B 0.9300 . ?
C42B C43B 1.415(10) . ?
C43B H43B 0.9300 . ?
C43B C44B 1.329(11) . ?
C44B H44B 0.9300 . ?
C44B C45B 1.340(11) . ?
C45B H45B 0.9300 . ?
C45B C46B 1.402(10) . ?
C46B H46B 0.9300 . ?
C51B C52B 1.382(8) . ?
C51B C56B 1.386(8) . ?
C52B H52B 0.9300 . ?
C52B C53B 1.390(8) . ?
C53B H53B 0.9300 . ?
C53B C54B 1.382(9) . ?
C54B H54B 0.9300 . ?
C54B C55B 1.361(9) . ?
C55B H55B 0.9300 . ?
C55B C56B 1.389(9) . ?
C56B H56B 0.9300 . ?
O61 C62 1.408(11) . ?
O61 C65 1.415(12) . ?
C62 H62A 0.9700 . ?
C62 H62B 0.9700 . ?
C62 C63 1.461(14) . ?
C63 H63A 0.9700 . ?
C63 H63B 0.9700 . ?
C63 C64 1.508(16) . ?
C64 H64A 0.9700 . ?
C64 H64B 0.9700 . ?
C64 C65 1.477(14) . ?
C65 H65A 0.9700 . ?
C65 H65B 0.9700 . ?
O71 C72 1.359(18) . ?
O71 C75 1.349(17) . ?
C72 H72A 0.9700 . ?
C72 H72B 0.9700 . ?
C72 C73 1.31(2) . ?
C73 H73A 0.9700 . ?
C73 H73B 0.9700 . ?
C73 C74 1.43(3) . ?
C74 H74A 0.9700 . ?
C74 H74B 0.9700 . ?
C74 C75 1.37(2) . ?
C75 H75A 0.9700 . ?
C75 H75B 0.9700 . ?

loop_
_exptl_oxdiff_crystal_face_indexfrac_h
_exptl_oxdiff_crystal_face_indexfrac_k
_exptl_oxdiff_crystal_face_indexfrac_l
_exptl_oxdiff_crystal_face_x
_exptl_oxdiff_crystal_face_y
_exptl_oxdiff_crystal_face_z
-21.9854 12.0186 11.0149 -0.2315 -0.9768 -0.0439
21.9854 -12.0186 -11.0149 0.2315 0.9768 0.0439
33.0149 1.9941 -24.0086 0.0973 0.4081 -0.9163
-33.0149 -1.9941 24.0086 -0.0973 -0.4081 0.9163
-17.9823 13.0187 8.0144 -0.2338 -0.9693 -0.1868
33.0131 0.9930 -24.0094 0.1187 0.4647 -0.8777
-33.0131 -0.9930 24.0094 -0.1187 -0.4647 0.8777
58.0109 -0.0060 4.9953 -0.8798 0.4446 -0.1626
-60.0158 -1.9952 0.0047 0.8296 -0.3984 0.3894
28.0156 2.9959 -24.0073 0.1414 0.3089 -0.9290
-28.0156 -2.9959 24.0073 -0.1414 -0.3089 0.9290
